data_7011032
loop_
_publ_author_name
'Shao-Liang Zheng'
'Ming-Liang Tong'
'Xiao-Ming Chen'
'Seik Weng Ng'

_publ_section_title
;
 Self-assembly of new three-dimensional molecular architectures
 constructed from silver(I)--hexamethylenetetramine layers with
 supramolecular interactions
;
_journal_issue 3
_journal_name_full 'J. Chem. Soc., Dalton Trans.'
_journal_page_first 360
_journal_page_last 364
_journal_paper_doi 10.1039/b106925j
_journal_year 2002
_chemical_formula_sum 'C19 H26 Ag N4 O5 S'
_chemical_formula_weight 530.37
_chemical_name_systematic
; 
? 
;
_space_group_IT_number 33
_symmetry_cell_setting orthorhombic
_symmetry_space_group_name_Hall 'P 2c -2n'
_symmetry_space_group_name_H-M 'P n a 21'
_atom_sites_solution_hydrogens geom
_atom_sites_solution_primary direct
_atom_sites_solution_secondary difmap
_audit_creation_method SHELXL-97
_cell_angle_alpha 90.00
_cell_angle_beta 90.00
_cell_angle_gamma 90.00
_cell_formula_units_Z 4
_cell_length_a 30.323(18)
_cell_length_b 10.923(10)
_cell_length_c 6.349(3)
_cell_measurement_reflns_used 25
_cell_measurement_temperature 293(2)
_cell_measurement_theta_max 15
_cell_measurement_theta_min 7.5
_cell_volume 2103(3)
_computing_cell_refinement 'SHELXTL-Plus (Sheldrick, 1990)'
_computing_data_collection 'SHELXTL-Plus (Sheldrick, 1990)'
_computing_data_reduction 'SHELXTL-Plus (Sheldrick, 1990)'
_computing_molecular_graphics 'SHELXTL V. 5.0 (Sheldrick, 1997)'
_computing_publication_material 'SHELXL-97 (Sheldrick, 1997)'
_computing_structure_refinement 'SHELXL-97 (Sheldrick, 1997)'
_computing_structure_solution 'SHELXS-97 (Sheldrick, 1997)'
_diffrn_ambient_temperature 293(2)
_diffrn_measured_fraction_theta_full 0.996
_diffrn_measured_fraction_theta_max 0.996
_diffrn_measurement_device_type 'Siemens R3m'
_diffrn_measurement_method '\w scan'
_diffrn_radiation_monochromator graphite
_diffrn_radiation_source 'fine-focus sealed tube'
_diffrn_radiation_type MoK\a
_diffrn_radiation_wavelength 0.71073
_diffrn_reflns_av_R_equivalents 0.0276
_diffrn_reflns_av_sigmaI/netI 0.0351
_diffrn_reflns_limit_h_max 36
_diffrn_reflns_limit_h_min -1
_diffrn_reflns_limit_k_max 0
_diffrn_reflns_limit_k_min -12
_diffrn_reflns_limit_l_max 7
_diffrn_reflns_limit_l_min 0
_diffrn_reflns_number 2095
_diffrn_reflns_theta_full 25.00
_diffrn_reflns_theta_max 25.00
_diffrn_reflns_theta_min 2.30
_diffrn_standards_decay_% 0
_diffrn_standards_interval_count 200
_diffrn_standards_number 2
_exptl_absorpt_coefficient_mu 1.097
_exptl_absorpt_correction_T_max 0.7203
_exptl_absorpt_correction_T_min 0.6439
_exptl_absorpt_correction_type semi-empirical
_exptl_absorpt_process_details '\y-scans (North et al., 1968)'
_exptl_crystal_colour 'pale yellow'
_exptl_crystal_density_diffrn 1.675
_exptl_crystal_density_method 'not measured'
_exptl_crystal_description block
_exptl_crystal_F_000 1084
_exptl_crystal_size_max 0.44
_exptl_crystal_size_mid 0.36
_exptl_crystal_size_min 0.32
_refine_diff_density_max 0.801
_refine_diff_density_min -0.878
_refine_diff_density_rms 0.127
_refine_ls_abs_structure_details 'Flack H D (1983), Acta Cryst. A39, 876-881'
_refine_ls_abs_structure_Flack 0.13(13)
_refine_ls_extinction_method none
_refine_ls_goodness_of_fit_ref 1.065
_refine_ls_hydrogen_treatment mixed
_refine_ls_matrix_type full
_refine_ls_number_parameters 188
_refine_ls_number_reflns 2018
_refine_ls_number_restraints 112
_refine_ls_restrained_S_all 1.139
_refine_ls_R_factor_all 0.0688
_refine_ls_R_factor_gt 0.0479
_refine_ls_shift/su_max 0.006
_refine_ls_shift/su_mean 0.000
_refine_ls_structure_factor_coef Fsqd
_refine_ls_weighting_details 'w=1/[\s^2^(Fo^2^)+(0.0574P)^2^+10.5412P] where P=(Fo^2^+2Fc^2^)/3'
_refine_ls_weighting_scheme calc
_refine_ls_wR_factor_gt 0.1162
_refine_ls_wR_factor_ref 0.1316
_reflns_number_gt 1538
_reflns_number_total 2018
_reflns_threshold_expression >2sigma(I)
_cod_data_source_file b106925j.txt
_cod_data_source_block complex_2
_cod_depositor_comments
;
The following automatic conversions were performed:
'_symmetry_cell_setting' value 'Orthorhombic' changed to 'orthorhombic'
according to '/home/saulius/struct/CIF-dictionaries/cif_core.dic'
dictionary named 'cif_core.dic' version 2.4.1 from 2010-06-29.

Automatic conversion script
Id: cif_fix_enum 1527 2010-12-29 10:47:43Z saulius 

The following automatic conversions were performed:

'_refine_ls_weighting_scheme' value 'calc
w=1/[\s^2^(Fo^2^)+(0.0574P)^2^+10.5412P] where P=(Fo^2^+2Fc^2^)/3'
was changed to 'calc'. New tag '_refine_ls_weighting_details' was
created. The value of the new tag was set to
'w=1/[\s^2^(Fo^2^)+(0.0574P)^2^+10.5412P] where P=(Fo^2^+2Fc^2^)/3'.

Automatic conversion script
Id: cif_fix_values 3143 2015-03-26 13:38:13Z robertas 
;
_cod_original_sg_symbol_H-M Pna2(1)
_cod_database_code 7011032

loop_
_symmetry_equiv_pos_as_xyz
'x, y, z'
'-x, -y, z+1/2'
'x+1/2, -y+1/2, z'
'-x+1/2, y+1/2, z+1/2'

loop_
_atom_site_label
_atom_site_type_symbol
_atom_site_fract_x
_atom_site_fract_y
_atom_site_fract_z
_atom_site_U_iso_or_equiv
_atom_site_adp_type
_atom_site_occupancy
_atom_site_calc_flag
_atom_site_refinement_flags
_atom_site_disorder_assembly
_atom_site_disorder_group
Ag1 Ag 0.24269(2) 0.09387(6) 0.5060(6) 0.0326(2) Uani 1 d . . .
S1 S 0.35115(7) 0.2714(2) 0.5091(9) 0.0316(5) Uani 1 d D . .
O1 O 0.3216(3) 0.1867(11) 0.625(2) 0.036(3) Uani 0.67 d PD A 1
O2 O 0.3487(3) 0.2561(11) 0.2820(13) 0.024(2) Uani 0.67 d PD A 1
O3 O 0.3415(5) 0.3972(9) 0.576(3) 0.077(7) Uani 0.67 d PD A 1
O1' O 0.3323(7) 0.1826(18) 0.361(4) 0.036(3) Uani 0.33 d PD A 2
O2' O 0.3470(6) 0.3956(12) 0.427(4) 0.024(2) Uani 0.33 d PD A 2
O3' O 0.3266(6) 0.259(2) 0.710(3) 0.077(7) Uani 0.33 d PD A 2
O1W O 0.1662(3) -0.0319(7) 0.504(3) 0.052(2) Uani 1 d . . .
H1W1 H 0.1645 -0.0850 0.6233 0.050 Uiso 1 d . . .
H1W2 H 0.1653 -0.0847 0.3764 0.050 Uiso 1 d . . .
O2W O 0.3385(2) 0.0497(7) 1.010(3) 0.051(2) Uani 1 d . . .
H2W1 H 0.3376 0.0995 0.9018 0.050 Uiso 1 d . . .
H2W2 H 0.3451 0.0947 1.1148 0.050 Uiso 1 d . . .
C1 C 0.43614(17) 0.1825(6) 0.4447(11) 0.046(5) Uani 1 d G . .
H1 H 0.4264 0.1615 0.3106 0.055 Uiso 1 calc R . .
C2 C 0.40710(15) 0.2347(6) 0.5883(12) 0.045(3) Uani 1 d GD . .
C3 C 0.4217(2) 0.2661(7) 0.7887(12) 0.051(4) Uani 1 d G . .
H3 H 0.4023 0.3010 0.8848 0.061 Uiso 1 calc R . .
C4 C 0.4653(2) 0.2452(7) 0.8455(11) 0.050(4) Uani 1 d G . .
H4 H 0.4751 0.2661 0.9796 0.060 Uiso 1 calc R . .
C5 C 0.49435(16) 0.1929(5) 0.7019(11) 0.044(3) Uani 1 d G . .
C6 C 0.47976(15) 0.1616(4) 0.5015(11) 0.040(3) Uani 1 d G . .
C7 C 0.5088(2) 0.1093(7) 0.3579(13) 0.046(3) Uani 1 d G . .
H7 H 0.4990 0.0884 0.2238 0.055 Uiso 1 calc R . .
C8 C 0.55242(19) 0.0884(7) 0.4147(17) 0.083(8) Uani 1 d G . .
H8 H 0.5718 0.0535 0.3186 0.100 Uiso 1 calc R . .
C9 C 0.56701(16) 0.1198(8) 0.6151(18) 0.056(5) Uani 1 d G . .
H9 H 0.5962 0.1058 0.6531 0.068 Uiso 1 calc R . .
C10 C 0.53798(18) 0.1720(7) 0.7587(15) 0.059(4) Uani 1 d G . .
H10 H 0.5477 0.1930 0.8928 0.071 Uiso 1 calc R . .
N1 N 0.2155(4) 0.2030(12) 0.205(2) 0.0249(8) Uani 1 d D . .
N2 N 0.22130(19) 0.3993(6) 0.010(3) 0.0249(8) Uani 1 d D . .
N3 N 0.2172(4) 0.2036(12) -0.186(2) 0.0249(8) Uani 1 d D . .
N4 N 0.1523(2) 0.2804(5) 0.004(2) 0.0249(8) Uani 1 d D . .
C11 C 0.2363(6) 0.3270(14) 0.196(3) 0.0277(8) Uani 1 d D . .
H11A H 0.2681 0.3179 0.1906 0.033 Uiso 1 calc R . .
H11B H 0.2290 0.3715 0.3237 0.033 Uiso 1 calc R . .
C12 C 0.2309(3) 0.1386(7) 0.010(2) 0.0277(8) Uani 1 d D . .
H12A H 0.2628 0.1322 0.0133 0.033 Uiso 1 calc R . .
H12B H 0.2189 0.0563 0.0085 0.033 Uiso 1 calc R . .
C13 C 0.1664(4) 0.2186(15) 0.202(2) 0.0277(8) Uani 1 d D . .
H13A H 0.1524 0.1391 0.2116 0.033 Uiso 1 calc R . .
H13B H 0.1573 0.2670 0.3220 0.033 Uiso 1 calc R . .
C14 C 0.1720(2) 0.4046(7) 0.003(5) 0.0277(8) Uani 1 d D . .
H14A H 0.1613 0.4503 0.1231 0.033 Uiso 1 calc R . .
H14B H 0.1628 0.4474 -0.1239 0.033 Uiso 1 calc R . .
C15 C 0.1680(4) 0.2089(14) -0.180(2) 0.0277(8) Uani 1 d D . .
H15A H 0.1572 0.2462 -0.3084 0.033 Uiso 1 calc R . .
H15B H 0.1563 0.1264 -0.1721 0.033 Uiso 1 calc R . .
C16 C 0.2340(6) 0.3314(13) -0.184(2) 0.0277(8) Uani 1 d D . .
H16A H 0.2225 0.3744 -0.3063 0.033 Uiso 1 calc R . .
H16B H 0.2659 0.3301 -0.1957 0.033 Uiso 1 calc R . .
C1A C 0.5345(9) 0.454(3) 0.386(5) 0.095(5) Uiso 0.50 d PG B -1
H1A H 0.5525 0.4264 0.4950 0.114 Uiso 0.50 calc PR B -1
C2A C 0.4905(9) 0.482(3) 0.426(4) 0.095(5) Uiso 0.50 d PG B -1
H2A H 0.4791 0.4724 0.5606 0.114 Uiso 0.50 calc PR B -1
C3A C 0.4636(7) 0.523(3) 0.263(5) 0.095(5) Uiso 0.50 d PG B -1
H3A H 0.4342 0.5415 0.2895 0.114 Uiso 0.50 calc PR B -1
C4A C 0.4807(9) 0.537(3) 0.061(4) 0.095(5) Uiso 0.50 d PG B -1
H4A H 0.4627 0.5645 -0.0472 0.114 Uiso 0.50 calc PR B -1
C5A C 0.5247(10) 0.509(3) 0.022(5) 0.095(5) Uiso 0.50 d PG B -1
H5A H 0.5361 0.5185 -0.1128 0.114 Uiso 0.50 calc PR B -1
C6A C 0.5516(7) 0.468(3) 0.185(6) 0.095(5) Uiso 0.50 d PG B -1
H6A H 0.5810 0.4495 0.1583 0.114 Uiso 0.50 calc PR B -1

loop_
_atom_site_aniso_label
_atom_site_aniso_U_11
_atom_site_aniso_U_22
_atom_site_aniso_U_33
_atom_site_aniso_U_23
_atom_site_aniso_U_13
_atom_site_aniso_U_12
Ag1 0.0432(4) 0.0248(4) 0.0299(4) -0.0010(11) 0.0012(11) 0.0063(3)
S1 0.0252(11) 0.0319(12) 0.0377(13) 0.007(3) 0.000(3) 0.0071(9)
O1 0.021(6) 0.026(4) 0.061(7) -0.001(8) -0.006(6) 0.012(4)
O2 0.009(4) 0.039(7) 0.025(5) -0.011(6) -0.006(4) 0.011(4)
O3 0.072(10) 0.032(7) 0.13(2) -0.010(10) -0.013(11) 0.008(7)
O1' 0.021(6) 0.026(4) 0.061(7) -0.001(8) -0.006(6) 0.012(4)
O2' 0.009(4) 0.039(7) 0.025(5) -0.011(6) -0.006(4) 0.011(4)
O3' 0.072(10) 0.032(7) 0.13(2) -0.010(10) -0.013(11) 0.008(7)
O1W 0.059(5) 0.046(4) 0.053(5) 0.020(10) 0.015(11) -0.009(4)
O2W 0.052(4) 0.055(4) 0.045(5) -0.006(12) -0.012(13) 0.003(4)
C1 0.038(6) 0.029(6) 0.070(14) -0.002(6) -0.012(6) 0.012(5)
C2 0.052(8) 0.032(6) 0.051(8) 0.012(6) -0.010(7) 0.002(6)
C3 0.053(8) 0.052(8) 0.048(9) -0.010(8) 0.000(7) 0.011(7)
C4 0.046(8) 0.059(9) 0.045(8) -0.010(8) -0.022(7) 0.005(7)
C5 0.031(6) 0.042(7) 0.060(10) 0.013(8) -0.010(7) 0.009(6)
C6 0.029(5) 0.038(6) 0.055(8) -0.034(11) -0.001(12) 0.005(4)
C7 0.025(6) 0.064(9) 0.049(8) -0.003(8) 0.009(6) 0.000(6)
C8 0.051(10) 0.065(11) 0.13(2) -0.010(12) 0.001(11) 0.027(9)
C9 0.044(8) 0.073(11) 0.052(10) -0.002(9) 0.001(8) 0.023(9)
C10 0.057(9) 0.053(9) 0.067(11) 0.011(9) -0.022(9) 0.006(7)
N1 0.0261(17) 0.0241(17) 0.0244(19) -0.002(5) 0.001(5) 0.0020(14)
N2 0.0261(17) 0.0241(17) 0.0244(19) -0.002(5) 0.001(5) 0.0020(14)
N3 0.0261(17) 0.0241(17) 0.0244(19) -0.002(5) 0.001(5) 0.0020(14)
N4 0.0261(17) 0.0241(17) 0.0244(19) -0.002(5) 0.001(5) 0.0020(14)
C11 0.0332(19) 0.0241(17) 0.0258(19) 0.001(6) -0.009(5) 0.0001(15)
C12 0.0332(19) 0.0241(17) 0.0258(19) 0.001(6) -0.009(5) 0.0001(15)
C13 0.0332(19) 0.0241(17) 0.0258(19) 0.001(6) -0.009(5) 0.0001(15)
C14 0.0332(19) 0.0241(17) 0.0258(19) 0.001(6) -0.009(5) 0.0001(15)
C15 0.0332(19) 0.0241(17) 0.0258(19) 0.001(6) -0.009(5) 0.0001(15)
C16 0.0332(19) 0.0241(17) 0.0258(19) 0.001(6) -0.009(5) 0.0001(15)

loop_
_atom_type_symbol
_atom_type_description
_atom_type_scat_dispersion_real
_atom_type_scat_dispersion_imag
_atom_type_scat_source
C C 0.0033 0.0016 'International Tables Vol C Tables 4.2.6.8 and 6.1.1.4'
H H 0.0000 0.0000 'International Tables Vol C Tables 4.2.6.8 and 6.1.1.4'
N N 0.0061 0.0033 'International Tables Vol C Tables 4.2.6.8 and 6.1.1.4'
O O 0.0106 0.0060 'International Tables Vol C Tables 4.2.6.8 and 6.1.1.4'
S S 0.1246 0.1234 'International Tables Vol C Tables 4.2.6.8 and 6.1.1.4'
Ag Ag -0.8971 1.1015 'International Tables Vol C Tables 4.2.6.8 and 6.1.1.4'

loop_
_geom_angle_atom_site_label_1
_geom_angle_atom_site_label_2
_geom_angle_atom_site_label_3
_geom_angle
_geom_angle_site_symmetry_1
_geom_angle_site_symmetry_3
_geom_angle_publ_flag
N2 Ag1 N1 127.3(4) 4_545 . ?
N2 Ag1 N3 125.3(4) 4_545 1_556 ?
N1 Ag1 N3 106.79(19) . 1_556 ?
O2 S1 O2' 75.4(9) . . ?
O2 S1 O1' 43.1(10) . . ?
O2' S1 O1' 110.7(9) . . ?
O2 S1 O3 112.6(8) . . ?
O2 S1 O1 112.9(7) . . ?
O3 S1 O1 108.8(7) . . ?
O2' S1 O3' 110.4(9) . . ?
O1' S1 O3' 107.2(9) . . ?
O2 S1 C2 107.3(5) . . ?
O2' S1 C2 112.6(8) . . ?
O1' S1 C2 113.4(8) . . ?
O3 S1 C2 108.3(7) . . ?
O1 S1 C2 106.8(5) . . ?
O3' S1 C2 102.1(8) . . ?
S1 O1 O2W 129.1(6) . . ?
S1 O3' O2W 123.7(12) . . ?
O2' O1W O3 145.3(4) 4_545 4_544 ?
O3 O1W O2 110.3(4) 4_544 4_545 ?
O2' O1W O3' 113.2(5) 4_545 4_544 ?
O3 O1W O3' 35.9(4) 4_544 4_544 ?
O2 O1W O3' 77.4(5) 4_545 4_544 ?
O1' O2W O2 22.0(5) 1_556 1_556 ?
O1' O2W O1 114.2(5) 1_556 . ?
O2 O2W O1 97.0(4) 1_556 . ?
O1' O2W O3' 96.1(6) 1_556 . ?
O2 O2W O3' 78.1(5) 1_556 . ?
C2 C1 C6 120.0 . . ?
C3 C2 C1 120.0 . . ?
C3 C2 S1 119.8(4) . . ?
C1 C2 S1 120.1(4) . . ?
C4 C3 C2 120.0 . . ?
C3 C4 C5 120.0 . . ?
C6 C5 C4 120.0 . . ?
C6 C5 C10 120.0 . . ?
C4 C5 C10 120.0 . . ?
C7 C6 C5 120.0 . . ?
C7 C6 C1 120.0 . . ?
C5 C6 C1 120.0 . . ?
C8 C7 C6 120.0 . . ?
C7 C8 C9 120.0 . . ?
C10 C9 C8 120.0 . . ?
C9 C10 C5 120.0 . . ?
C11 N1 C12 105.4(12) . . ?
C11 N1 C13 108.4(12) . . ?
C12 N1 C13 110.7(11) . . ?
C11 N1 Ag1 109.5(9) . . ?
C12 N1 Ag1 108.5(8) . . ?
C13 N1 Ag1 114.1(9) . . ?
C16 N2 C11 108.3(6) . . ?
C16 N2 C14 104.7(15) . . ?
C11 N2 C14 110.4(14) . . ?
C16 N2 Ag1 108.5(8) . 4_554 ?
C11 N2 Ag1 109.8(8) . 4_554 ?
C14 N2 Ag1 114.9(4) . 4_554 ?
C16 N3 C12 110.3(11) . . ?
C16 N3 C15 107.8(12) . . ?
C12 N3 C15 105.9(10) . . ?
C16 N3 Ag1 111.2(10) . 1_554 ?
C12 N3 Ag1 110.5(9) . 1_554 ?
C15 N3 Ag1 111.0(8) . 1_554 ?
C14 N4 C15 110.3(14) . . ?
C14 N4 C13 107.7(14) . . ?
C15 N4 C13 109.3(6) . . ?
N1 C11 N2 112.3(11) . . ?
N3 C12 N1 112.2(6) . . ?
N4 C13 N1 110.5(11) . . ?
N4 C14 N2 111.6(6) . . ?
N4 C15 N3 111.3(10) . . ?
N3 C16 N2 112.7(12) . . ?
C2A C1A C6A 120.0 . . ?
C1A C2A C3A 120.0 . . ?
C2A C3A C4A 120.0 . . ?
C5A C4A C3A 120.0 . . ?
C6A C5A C4A 120.0 . . ?
C5A C6A C1A 120.0 . . ?

loop_
_geom_bond_atom_site_label_1
_geom_bond_atom_site_label_2
_geom_bond_distance
_geom_bond_site_symmetry_2
_geom_bond_publ_flag
Ag1 N2 2.389(7) 4_545 ?
Ag1 N1 2.400(14) . ?
Ag1 N3 2.421(14) 1_556 ?
S1 O2 1.453(8) . ?
S1 O2' 1.458(9) . ?
S1 O1' 1.466(9) . ?
S1 O3 1.466(8) . ?
S1 O1 1.483(8) . ?
S1 O3' 1.485(9) . ?
S1 C2 1.814(5) . ?
O1 O2W 2.91(2) . ?
O3' O2W 3.00(3) . ?
O1W O2' 2.83(3) 4_545 ?
O1W O3 2.84(3) 4_544 ?
O1W O2 2.946(16) 4_545 ?
O1W O3' 2.95(3) 4_544 ?
O1W S1 3.843(19) 4_544 ?
O1W S1 3.895(17) 4_545 ?
O2W O1' 2.67(2) 1_556 ?
O2W O2 2.856(17) 1_556 ?
C1 C2 1.3900 . ?
C1 C6 1.3900 . ?
C2 C3 1.3900 . ?
C3 C4 1.3900 . ?
C4 C5 1.3900 . ?
C5 C6 1.3900 . ?
C5 C10 1.3900 . ?
C6 C7 1.3900 . ?
C7 C8 1.3900 . ?
C8 C9 1.3900 . ?
C9 C10 1.3900 . ?
N1 C11 1.494(7) . ?
N1 C12 1.495(7) . ?
N1 C13 1.498(7) . ?
N2 C16 1.488(7) . ?
N2 C11 1.494(7) . ?
N2 C14 1.496(7) . ?
N2 Ag1 2.389(7) 4_554 ?
N3 C16 1.485(7) . ?
N3 C12 1.492(7) . ?
N3 C15 1.493(7) . ?
N3 Ag1 2.421(14) 1_554 ?
N4 C14 1.482(7) . ?
N4 C15 1.484(7) . ?
N4 C13 1.487(7) . ?
C1A C2A 1.3900 . ?
C1A C6A 1.3900 . ?
C2A C3A 1.3900 . ?
C3A C4A 1.3900 . ?
C4A C5A 1.3900 . ?
C5A C6A 1.3900 . ?
